data_7015413
loop_
_publ_author_name
'Owen, Gareth R.'
'Tsoureas, Nikolaos'
'Hope, Rebecca F.'
'Kuo, Yu-Ying'
'Haddow, Mairi F.'

_publ_section_title
;
 Synthesis and characterisation of group nine transition metal
 complexes containing new mesityl and naphthyl based azaindole
 scorpionate ligands.
;
_journal_issue 22
_journal_name_full 'Dalton transactions (Cambridge, England : 2003)'
_journal_page_first 5906
_journal_page_last 5915
_journal_paper_doi 10.1039/c0dt01576h
_journal_volume 40
_journal_year 2011
_chemical_formula_moiety '2(C31 H34 B Ir N4), 0.5(C6 H14)'
_chemical_formula_sum 'C65 H75 B2 Ir2 N8'
_chemical_formula_weight 1374.35
_chemical_name_common Complex_6
_chemical_name_systematic
;
?
;
_space_group_IT_number 2
_symmetry_cell_setting triclinic
_symmetry_space_group_name_Hall '-P 1'
_symmetry_space_group_name_H-M 'P -1'
_atom_sites_solution_hydrogens geom
_atom_sites_solution_primary direct
_atom_sites_solution_secondary difmap
_audit_creation_method SHELXL-97
_cell_angle_alpha 93.257(2)
_cell_angle_beta 90.316(2)
_cell_angle_gamma 100.612(2)
_cell_formula_units_Z 2
_cell_length_a 10.7485(5)
_cell_length_b 13.7294(6)
_cell_length_c 19.2199(8)
_cell_measurement_reflns_used 9817
_cell_measurement_temperature 100(2)
_cell_measurement_theta_max 27.54
_cell_measurement_theta_min 2.22
_cell_volume 2782.9(2)
_computing_cell_refinement 'Bruker Apex II'
_computing_data_collection 'Bruker Apex II'
_computing_data_reduction 'Bruker SAINT'
_computing_molecular_graphics 'Bruker ShelXTL'
_computing_publication_material 'Bruker ShelXTL'
_computing_structure_refinement 'SHELXL-97 (Sheldrick, 2008)'
_computing_structure_solution 'SHELXS-97 (Sheldrick, 2008)'
_diffrn_ambient_temperature 100(2)
_diffrn_measured_fraction_theta_full 0.996
_diffrn_measured_fraction_theta_max 0.996
_diffrn_measurement_device_type 'CCD area detector'
_diffrn_measurement_method 'phi and omega scans'
_diffrn_radiation_monochromator graphite
_diffrn_radiation_source 'fine-focus sealed tube'
_diffrn_radiation_type MoK\a
_diffrn_radiation_wavelength 0.71073
_diffrn_reflns_av_R_equivalents 0.0324
_diffrn_reflns_av_sigmaI/netI 0.0304
_diffrn_reflns_limit_h_max 13
_diffrn_reflns_limit_h_min -13
_diffrn_reflns_limit_k_max 17
_diffrn_reflns_limit_k_min -17
_diffrn_reflns_limit_l_max 24
_diffrn_reflns_limit_l_min -24
_diffrn_reflns_number 47551
_diffrn_reflns_theta_full 27.55
_diffrn_reflns_theta_max 27.55
_diffrn_reflns_theta_min 1.51
_exptl_absorpt_coefficient_mu 4.827
_exptl_absorpt_correction_T_max 0.7456
_exptl_absorpt_correction_T_min 0.5705
_exptl_absorpt_correction_type multi-scan
_exptl_absorpt_process_details 'SADABS V2008/1'
_exptl_crystal_colour yellow
_exptl_crystal_density_diffrn 1.640
_exptl_crystal_density_method 'not measured'
_exptl_crystal_description block
_exptl_crystal_F_000 1370
_exptl_crystal_size_max 0.13
_exptl_crystal_size_mid 0.09
_exptl_crystal_size_min 0.07
_refine_diff_density_max 1.176
_refine_diff_density_min -0.598
_refine_diff_density_rms 0.090
_refine_ls_extinction_method none
_refine_ls_goodness_of_fit_ref 1.031
_refine_ls_hydrogen_treatment constr
_refine_ls_matrix_type full
_refine_ls_number_parameters 701
_refine_ls_number_reflns 12785
_refine_ls_number_restraints 0
_refine_ls_restrained_S_all 1.031
_refine_ls_R_factor_all 0.0249
_refine_ls_R_factor_gt 0.0200
_refine_ls_shift/su_max 0.004
_refine_ls_shift/su_mean 0.000
_refine_ls_structure_factor_coef Fsqd
_refine_ls_weighting_details 'calc w=1/[\s^2^(Fo^2^)+(0.0164P)^2^+1.6376P] where P=(Fo^2^+2Fc^2^)/3'
_refine_ls_weighting_scheme calc
_refine_ls_wR_factor_gt 0.0441
_refine_ls_wR_factor_ref 0.0458
_reflns_number_gt 11303
_reflns_number_total 12785
_reflns_threshold_expression >2sigma(I)
_cod_data_source_file c0dt01576h.txt
_cod_data_source_block rh09_0m
_cod_original_sg_symbol_Hall -P1
_cod_original_sg_symbol_H-M P-1
_cod_database_code 7015413

loop_
_symmetry_equiv_pos_as_xyz
'x, y, z'
'-x, -y, -z'

loop_
_atom_site_label
_atom_site_type_symbol
_atom_site_fract_x
_atom_site_fract_y
_atom_site_fract_z
_atom_site_U_iso_or_equiv
_atom_site_adp_type
_atom_site_occupancy
_atom_site_symmetry_multiplicity
_atom_site_calc_flag
_atom_site_refinement_flags
_atom_site_disorder_assembly
_atom_site_disorder_group
Ir1 Ir -0.086931(8) 0.764657(7) 0.389040(4) 0.01258(3) Uani 1 1 d . . .
B1 B 0.1847(3) 0.7829(2) 0.39137(14) 0.0159(6) Uani 1 1 d . . .
H1 H 0.1001 0.7960 0.3768 0.019 Uiso 1 1 calc R . .
N1 N 0.19675(18) 0.80901(15) 0.47118(10) 0.0168(4) Uani 1 1 d . . .
N2 N -0.02162(18) 0.80600(14) 0.49668(10) 0.0141(4) Uani 1 1 d . . .
N3 N 0.17532(18) 0.66946(15) 0.38360(10) 0.0157(4) Uani 1 1 d . . .
N4 N -0.04933(18) 0.62043(14) 0.40315(10) 0.0133(4) Uani 1 1 d . . .
C1 C 0.1005(2) 0.81495(18) 0.51602(12) 0.0164(5) Uani 1 1 d . . .
C2 C 0.3050(2) 0.8165(2) 0.51228(14) 0.0234(6) Uani 1 1 d . . .
H2 H 0.3865 0.8130 0.4945 0.028 Uiso 1 1 calc R . .
C3 C 0.2799(2) 0.8294(2) 0.58133(14) 0.0251(6) Uani 1 1 d . . .
H3 H 0.3389 0.8368 0.6191 0.030 Uiso 1 1 calc R . .
C4 C 0.1477(2) 0.82976(18) 0.58569(12) 0.0191(5) Uani 1 1 d . . .
C5 C 0.0610(3) 0.83850(19) 0.63834(13) 0.0217(6) Uani 1 1 d . . .
H5 H 0.0873 0.8485 0.6859 0.026 Uiso 1 1 calc R . .
C6 C -0.0646(2) 0.83212(19) 0.61893(13) 0.0220(6) Uani 1 1 d . . .
H6 H -0.1257 0.8390 0.6535 0.026 Uiso 1 1 calc R . .
C7 C -0.1019(2) 0.81568(18) 0.54906(12) 0.0188(5) Uani 1 1 d . . .
H7 H -0.1890 0.8110 0.5377 0.023 Uiso 1 1 calc R . .
C8 C 0.0699(2) 0.60124(17) 0.39670(11) 0.0139(5) Uani 1 1 d . . .
C9 C 0.2757(2) 0.61886(19) 0.38310(12) 0.0188(5) Uani 1 1 d . . .
H9 H 0.3615 0.6488 0.3764 0.023 Uiso 1 1 calc R . .
C10 C 0.2360(2) 0.52099(19) 0.39341(12) 0.0176(5) Uani 1 1 d . . .
H10 H 0.2874 0.4716 0.3941 0.021 Uiso 1 1 calc R . .
C11 C 0.1031(2) 0.50656(18) 0.40297(11) 0.0151(5) Uani 1 1 d . . .
C12 C 0.0085(2) 0.42741(18) 0.41754(12) 0.0173(5) Uani 1 1 d . . .
H12 H 0.0264 0.3628 0.4221 0.021 Uiso 1 1 calc R . .
C13 C -0.1126(2) 0.44608(18) 0.42519(12) 0.0180(5) Uani 1 1 d . . .
H13 H -0.1795 0.3937 0.4357 0.022 Uiso 1 1 calc R . .
C14 C -0.1379(2) 0.54064(18) 0.41776(12) 0.0164(5) Uani 1 1 d . . .
H14 H -0.2227 0.5500 0.4233 0.020 Uiso 1 1 calc R . .
C15 C 0.2866(2) 0.84811(18) 0.34382(12) 0.0155(5) Uani 1 1 d . . .
C16 C 0.3413(2) 0.94807(19) 0.36335(13) 0.0180(5) Uani 1 1 d . . .
C17 C 0.4294(2) 1.00276(19) 0.32116(13) 0.0197(5) Uani 1 1 d . . .
H17 H 0.4642 1.0696 0.3357 0.024 Uiso 1 1 calc R . .
C18 C 0.4684(2) 0.96371(19) 0.25907(13) 0.0205(5) Uani 1 1 d . . .
C19 C 0.4100(2) 0.8683(2) 0.23723(13) 0.0205(5) Uani 1 1 d . . .
H19 H 0.4335 0.8402 0.1941 0.025 Uiso 1 1 calc R . .
C20 C 0.3179(2) 0.81238(18) 0.27651(12) 0.0171(5) Uani 1 1 d . . .
C21 C 0.3036(3) 1.0049(2) 0.42750(15) 0.0288(6) Uani 1 1 d . . .
H21A H 0.3489 0.9889 0.4685 0.043 Uiso 1 1 calc R . .
H21B H 0.2122 0.9860 0.4342 0.043 Uiso 1 1 calc R . .
H21C H 0.3254 1.0763 0.4212 0.043 Uiso 1 1 calc R . .
C22 C 0.5651(3) 1.0243(2) 0.21433(15) 0.0298(6) Uani 1 1 d . . .
H22A H 0.5235 1.0403 0.1721 0.045 Uiso 1 1 calc R . .
H22B H 0.6308 0.9860 0.2014 0.045 Uiso 1 1 calc R . .
H22C H 0.6039 1.0858 0.2405 0.045 Uiso 1 1 calc R . .
C23 C 0.2493(3) 0.7156(2) 0.24108(13) 0.0246(6) Uani 1 1 d . . .
H23A H 0.2544 0.7196 0.1904 0.037 Uiso 1 1 calc R . .
H23B H 0.1603 0.7039 0.2547 0.037 Uiso 1 1 calc R . .
H23C H 0.2888 0.6608 0.2553 0.037 Uiso 1 1 calc R . .
C24 C -0.1981(2) 0.71417(19) 0.30017(13) 0.0209(5) Uani 1 1 d . . .
H24 H -0.1873 0.6474 0.2802 0.025 Uiso 1 1 calc R . .
C25 C -0.2763(2) 0.7114(2) 0.36087(13) 0.0219(6) Uani 1 1 d . . .
H25 H -0.3091 0.6427 0.3755 0.026 Uiso 1 1 calc R . .
C26 C -0.3649(2) 0.7837(2) 0.37703(15) 0.0285(6) Uani 1 1 d . . .
H26A H -0.4353 0.7713 0.3424 0.034 Uiso 1 1 calc R . .
H26B H -0.4015 0.7719 0.4236 0.034 Uiso 1 1 calc R . .
C27 C -0.2980(3) 0.8909(2) 0.37583(14) 0.0274(6) Uani 1 1 d . . .
H27A H -0.3358 0.9319 0.4109 0.033 Uiso 1 1 calc R . .
H27B H -0.3104 0.9158 0.3294 0.033 Uiso 1 1 calc R . .
C28 C -0.1564(3) 0.90152(19) 0.39132(14) 0.0248(6) Uani 1 1 d . . .
H28 H -0.1254 0.9479 0.4323 0.030 Uiso 1 1 calc R . .
C29 C -0.0683(3) 0.90108(19) 0.33821(15) 0.0254(6) Uani 1 1 d . . .
H29 H 0.0140 0.9473 0.3484 0.030 Uiso 1 1 calc R . .
C30 C -0.1000(3) 0.8819(2) 0.26098(14) 0.0312(7) Uani 1 1 d . . .
H30A H -0.0226 0.8728 0.2357 0.037 Uiso 1 1 calc R . .
H30B H -0.1286 0.9406 0.2433 0.037 Uiso 1 1 calc R . .
C31 C -0.2026(3) 0.7908(2) 0.24581(13) 0.0263(6) Uani 1 1 d . . .
H31A H -0.1904 0.7609 0.1988 0.032 Uiso 1 1 calc R . .
H31B H -0.2866 0.8106 0.2464 0.032 Uiso 1 1 calc R . .
Ir2 Ir 0.685459(8) 0.596324(7) 0.865853(4) 0.01453(3) Uani 1 1 d . . .
B2 B 0.8231(3) 0.7830(2) 0.92876(14) 0.0169(6) Uani 1 1 d . . .
H2A H 0.7492 0.7369 0.9062 0.020 Uiso 1 1 calc R . .
N5 N 0.93646(18) 0.78083(15) 0.87946(10) 0.0171(4) Uani 1 1 d . . .
N6 N 0.86942(18) 0.61843(15) 0.82218(9) 0.0144(4) Uani 1 1 d . . .
N7 N 0.85857(19) 0.73290(16) 0.99445(10) 0.0180(4) Uani 1 1 d . . .
N8 N 0.77378(19) 0.56186(15) 0.95927(10) 0.0169(4) Uani 1 1 d . . .
C32 C 0.9559(2) 0.70199(18) 0.83742(12) 0.0158(5) Uani 1 1 d . . .
C33 C 1.0504(2) 0.8466(2) 0.88328(14) 0.0239(6) Uani 1 1 d . . .
H33 H 1.0647 0.9076 0.9106 0.029 Uiso 1 1 calc R . .
C34 C 1.1401(2) 0.8137(2) 0.84318(14) 0.0247(6) Uani 1 1 d . . .
H34 H 1.2247 0.8469 0.8370 0.030 Uiso 1 1 calc R . .
C35 C 1.0820(2) 0.71937(19) 0.81231(12) 0.0184(5) Uani 1 1 d . . .
C36 C 1.1188(2) 0.6465(2) 0.76845(12) 0.0224(6) Uani 1 1 d . . .
H36 H 1.2013 0.6553 0.7496 0.027 Uiso 1 1 calc R . .
C37 C 1.0312(2) 0.5605(2) 0.75303(12) 0.0214(6) Uani 1 1 d . . .
H37 H 1.0539 0.5089 0.7236 0.026 Uiso 1 1 calc R . .
C38 C 0.9108(2) 0.5491(2) 0.78011(12) 0.0198(5) Uani 1 1 d . . .
H38 H 0.8537 0.4888 0.7685 0.024 Uiso 1 1 calc R . .
C39 C 0.8419(2) 0.63374(19) 1.00281(12) 0.0175(5) Uani 1 1 d . . .
C40 C 0.9420(2) 0.7781(2) 1.04749(13) 0.0251(6) Uani 1 1 d . . .
H40 H 0.9728 0.8475 1.0534 0.030 Uiso 1 1 calc R . .
C41 C 0.9736(3) 0.7101(2) 1.08965(13) 0.0276(6) Uani 1 1 d . . .
H41 H 1.0276 0.7233 1.1297 0.033 Uiso 1 1 calc R . .
C42 C 0.9105(2) 0.6152(2) 1.06241(13) 0.0229(6) Uani 1 1 d . . .
C43 C 0.9066(3) 0.5172(2) 1.07796(14) 0.0276(6) Uani 1 1 d . . .
H43 H 0.9503 0.5012 1.1176 0.033 Uiso 1 1 calc R . .
C44 C 0.8373(3) 0.4440(2) 1.03410(15) 0.0286(6) Uani 1 1 d . . .
H44 H 0.8331 0.3763 1.0435 0.034 Uiso 1 1 calc R . .
C45 C 0.7736(2) 0.4681(2) 0.97638(14) 0.0237(6) Uani 1 1 d . . .
H45 H 0.7272 0.4154 0.9473 0.028 Uiso 1 1 calc R . .
C46 C 0.7805(2) 0.88833(19) 0.94093(13) 0.0184(5) Uani 1 1 d . . .
C47 C 0.7186(2) 0.9146(2) 1.00262(13) 0.0228(6) Uani 1 1 d . . .
C48 C 0.6857(3) 1.0079(2) 1.01162(14) 0.0273(6) Uani 1 1 d . . .
H48 H 0.6452 1.0239 1.0534 0.033 Uiso 1 1 calc R . .
C49 C 0.7093(3) 1.0782(2) 0.96226(15) 0.0293(6) Uani 1 1 d . . .
C50 C 0.7592(3) 1.0499(2) 0.89972(14) 0.0255(6) Uani 1 1 d . . .
H50 H 0.7724 1.0956 0.8640 0.031 Uiso 1 1 calc R . .
C51 C 0.7908(2) 0.9563(2) 0.88755(13) 0.0214(6) Uani 1 1 d . . .
C52 C 0.6765(3) 0.8428(2) 1.05871(15) 0.0329(7) Uani 1 1 d . . .
H52A H 0.7479 0.8414 1.0903 0.049 Uiso 1 1 calc R . .
H52B H 0.6467 0.7762 1.0370 0.049 Uiso 1 1 calc R . .
H52C H 0.6076 0.8644 1.0851 0.049 Uiso 1 1 calc R . .
C53 C 0.6790(3) 1.1807(2) 0.97551(18) 0.0446(9) Uani 1 1 d . . .
H53A H 0.7503 1.2237 1.0003 0.067 Uiso 1 1 calc R . .
H53B H 0.6029 1.1765 1.0039 0.067 Uiso 1 1 calc R . .
H53C H 0.6641 1.2083 0.9310 0.067 Uiso 1 1 calc R . .
C54 C 0.8255(3) 0.9303(2) 0.81301(13) 0.0287(6) Uani 1 1 d . . .
H54A H 0.7881 0.9705 0.7811 0.043 Uiso 1 1 calc R . .
H54B H 0.7930 0.8598 0.8012 0.043 Uiso 1 1 calc R . .
H54C H 0.9178 0.9438 0.8087 0.043 Uiso 1 1 calc R . .
C55 C 0.6073(2) 0.6432(2) 0.77685(13) 0.0218(6) Uani 1 1 d . . .
H55 H 0.6707 0.6834 0.7470 0.026 Uiso 1 1 calc R . .
C56 C 0.6039(2) 0.5389(2) 0.76836(13) 0.0265(6) Uani 1 1 d . . .
H56 H 0.6663 0.5199 0.7341 0.032 Uiso 1 1 calc R . .
C57 C 0.4810(3) 0.4630(2) 0.77047(15) 0.0356(7) Uani 1 1 d . . .
H57A H 0.4096 0.4934 0.7551 0.043 Uiso 1 1 calc R . .
H57B H 0.4862 0.4056 0.7377 0.043 Uiso 1 1 calc R . .
C58 C 0.4563(3) 0.4274(3) 0.84287(17) 0.0414(8) Uani 1 1 d . . .
H58A H 0.4887 0.3650 0.8468 0.050 Uiso 1 1 calc R . .
H58B H 0.3639 0.4130 0.8504 0.050 Uiso 1 1 calc R . .
C59 C 0.5185(2) 0.5031(2) 0.89892(14) 0.0291(7) Uani 1 1 d . . .
H59 H 0.5290 0.4740 0.9446 0.035 Uiso 1 1 calc R . .
C60 C 0.5028(2) 0.6027(2) 0.90540(13) 0.0264(6) Uani 1 1 d . . .
H60 H 0.5031 0.6308 0.9546 0.032 Uiso 1 1 calc R . .
C61 C 0.4205(3) 0.6459(3) 0.85537(15) 0.0338(7) Uani 1 1 d . . .
H61A H 0.3499 0.5930 0.8381 0.041 Uiso 1 1 calc R . .
H61B H 0.3834 0.6982 0.8808 0.041 Uiso 1 1 calc R . .
C62 C 0.4933(3) 0.6899(2) 0.79364(16) 0.0350(7) Uani 1 1 d . . .
H62A H 0.4360 0.6808 0.7523 0.042 Uiso 1 1 calc R . .
H62B H 0.5216 0.7621 0.8038 0.042 Uiso 1 1 calc R . .
C63 C 0.4400(3) 0.2983(2) 0.40449(15) 0.0309(7) Uani 1 1 d . . .
H63A H 0.4444 0.2566 0.4438 0.046 Uiso 1 1 calc R . .
H63B H 0.4778 0.2703 0.3635 0.046 Uiso 1 1 calc R . .
H63C H 0.3513 0.3009 0.3941 0.046 Uiso 1 1 calc R . .
C64 C 0.5122(3) 0.4026(2) 0.42316(15) 0.0301(7) Uani 1 1 d . . .
H64A H 0.4976 0.4466 0.3861 0.036 Uiso 1 1 calc R . .
H64B H 0.6040 0.4013 0.4251 0.036 Uiso 1 1 calc R . .
C65 C 0.4730(3) 0.4451(2) 0.49266(14) 0.0290(6) Uani 1 1 d . . .
H65A H 0.5008 0.4075 0.5304 0.035 Uiso 1 1 calc R . .
H65B H 0.3794 0.4354 0.4936 0.035 Uiso 1 1 calc R . .

loop_
_atom_site_aniso_label
_atom_site_aniso_U_11
_atom_site_aniso_U_22
_atom_site_aniso_U_33
_atom_site_aniso_U_23
_atom_site_aniso_U_13
_atom_site_aniso_U_12
Ir1 0.01070(5) 0.01067(5) 0.01629(5) 0.00145(3) -0.00068(3) 0.00160(3)
B1 0.0096(13) 0.0148(14) 0.0229(14) -0.0001(11) -0.0008(10) 0.0016(10)
N1 0.0107(10) 0.0177(11) 0.0212(11) 0.0014(8) -0.0015(8) 0.0004(8)
N2 0.0139(10) 0.0083(10) 0.0198(10) 0.0001(8) -0.0008(8) 0.0013(8)
N3 0.0107(10) 0.0150(11) 0.0214(10) 0.0026(8) 0.0014(8) 0.0017(8)
N4 0.0139(10) 0.0104(10) 0.0153(10) 0.0000(7) -0.0007(7) 0.0019(8)
C1 0.0164(12) 0.0108(12) 0.0211(12) 0.0020(9) -0.0015(9) 0.0004(10)
C2 0.0137(12) 0.0253(15) 0.0307(14) 0.0008(11) -0.0059(10) 0.0024(11)
C3 0.0214(14) 0.0230(15) 0.0299(15) 0.0007(11) -0.0104(11) 0.0019(11)
C4 0.0242(13) 0.0129(13) 0.0193(12) 0.0011(10) -0.0049(10) 0.0011(10)
C5 0.0330(15) 0.0137(13) 0.0174(12) -0.0011(10) -0.0044(10) 0.0025(11)
C6 0.0259(14) 0.0193(14) 0.0203(13) -0.0007(10) 0.0032(10) 0.0035(11)
C7 0.0176(13) 0.0161(13) 0.0232(13) 0.0000(10) 0.0002(10) 0.0048(10)
C8 0.0154(12) 0.0127(12) 0.0136(11) 0.0005(9) 0.0008(9) 0.0022(9)
C9 0.0128(12) 0.0219(14) 0.0227(13) 0.0023(10) 0.0018(9) 0.0054(10)
C10 0.0180(12) 0.0187(13) 0.0184(12) 0.0016(10) 0.0002(9) 0.0090(10)
C11 0.0182(12) 0.0168(13) 0.0111(11) -0.0004(9) -0.0020(9) 0.0061(10)
C12 0.0247(13) 0.0122(12) 0.0157(12) 0.0023(9) 0.0008(10) 0.0042(10)
C13 0.0202(13) 0.0129(13) 0.0192(12) 0.0018(9) 0.0009(10) -0.0019(10)
C14 0.0134(12) 0.0159(13) 0.0185(12) -0.0003(9) 0.0016(9) -0.0005(10)
C15 0.0099(11) 0.0149(13) 0.0225(12) 0.0043(10) -0.0009(9) 0.0035(9)
C16 0.0119(12) 0.0171(13) 0.0255(13) 0.0020(10) 0.0017(10) 0.0034(10)
C17 0.0128(12) 0.0158(13) 0.0295(14) 0.0029(10) -0.0011(10) -0.0003(10)
C18 0.0163(12) 0.0191(14) 0.0260(13) 0.0079(10) -0.0012(10) 0.0008(10)
C19 0.0215(13) 0.0224(14) 0.0192(12) 0.0053(10) 0.0019(10) 0.0067(11)
C20 0.0166(12) 0.0142(13) 0.0205(12) 0.0050(10) -0.0050(10) 0.0019(10)
C21 0.0330(16) 0.0152(14) 0.0364(16) -0.0017(11) 0.0129(12) 0.0008(12)
C22 0.0293(16) 0.0254(16) 0.0328(15) 0.0061(12) 0.0092(12) -0.0015(12)
C23 0.0304(15) 0.0199(14) 0.0212(13) 0.0016(10) -0.0029(11) -0.0016(11)
C24 0.0249(14) 0.0158(13) 0.0219(13) -0.0016(10) -0.0077(10) 0.0043(11)
C25 0.0148(12) 0.0206(14) 0.0298(14) 0.0066(11) -0.0056(10) 0.0002(10)
C26 0.0178(14) 0.0406(18) 0.0294(15) 0.0116(13) 0.0013(11) 0.0089(12)
C27 0.0274(15) 0.0348(17) 0.0251(14) -0.0004(12) -0.0038(11) 0.0199(13)
C28 0.0304(15) 0.0154(14) 0.0307(14) -0.0041(11) -0.0131(12) 0.0118(11)
C29 0.0204(14) 0.0146(14) 0.0405(16) 0.0096(11) -0.0054(12) -0.0006(11)
C30 0.0263(15) 0.0381(18) 0.0321(15) 0.0192(13) 0.0056(12) 0.0078(13)
C31 0.0301(15) 0.0313(16) 0.0195(13) 0.0043(11) 0.0015(11) 0.0102(12)
Ir2 0.01105(5) 0.01739(5) 0.01400(5) -0.00070(4) 0.00102(3) 0.00009(4)
B2 0.0158(14) 0.0177(15) 0.0152(13) -0.0014(11) -0.0028(10) -0.0017(11)
N5 0.0126(10) 0.0178(11) 0.0198(10) 0.0011(8) 0.0003(8) -0.0007(8)
N6 0.0121(10) 0.0191(11) 0.0119(9) 0.0007(8) -0.0020(7) 0.0022(8)
N7 0.0189(11) 0.0197(12) 0.0148(10) -0.0033(8) -0.0030(8) 0.0030(9)
N8 0.0145(10) 0.0171(11) 0.0187(10) 0.0035(8) 0.0039(8) 0.0013(8)
C32 0.0162(12) 0.0192(13) 0.0127(11) 0.0033(9) -0.0014(9) 0.0042(10)
C33 0.0201(13) 0.0185(14) 0.0304(14) 0.0010(11) -0.0031(11) -0.0032(11)
C34 0.0140(13) 0.0265(15) 0.0309(14) 0.0059(11) 0.0010(10) -0.0045(11)
C35 0.0144(12) 0.0248(14) 0.0156(12) 0.0065(10) 0.0013(9) 0.0008(10)
C36 0.0138(12) 0.0393(17) 0.0151(12) 0.0048(11) 0.0011(9) 0.0069(11)
C37 0.0187(13) 0.0317(16) 0.0159(12) -0.0019(10) -0.0008(10) 0.0109(11)
C38 0.0180(13) 0.0231(14) 0.0173(12) -0.0041(10) -0.0036(9) 0.0029(11)
C39 0.0138(12) 0.0247(14) 0.0147(12) 0.0035(10) 0.0029(9) 0.0045(10)
C40 0.0224(14) 0.0294(16) 0.0218(13) -0.0077(11) -0.0063(10) 0.0033(12)
C41 0.0255(15) 0.0420(18) 0.0161(13) -0.0027(12) -0.0043(11) 0.0099(13)
C42 0.0173(13) 0.0377(17) 0.0167(12) 0.0061(11) 0.0035(10) 0.0111(12)
C43 0.0215(14) 0.0423(18) 0.0221(14) 0.0149(12) 0.0035(11) 0.0102(13)
C44 0.0249(15) 0.0253(16) 0.0379(16) 0.0175(12) 0.0046(12) 0.0057(12)
C45 0.0193(13) 0.0195(14) 0.0322(15) 0.0048(11) 0.0050(11) 0.0021(11)
C46 0.0161(12) 0.0167(13) 0.0209(12) -0.0031(10) -0.0030(9) 0.0005(10)
C47 0.0191(13) 0.0224(15) 0.0256(14) -0.0050(11) -0.0032(10) 0.0028(11)
C48 0.0233(14) 0.0316(17) 0.0271(14) -0.0123(12) -0.0067(11) 0.0099(12)
C49 0.0288(15) 0.0223(15) 0.0375(16) -0.0091(12) -0.0166(12) 0.0099(12)
C50 0.0273(15) 0.0163(14) 0.0323(15) 0.0031(11) -0.0109(12) 0.0022(11)
C51 0.0167(13) 0.0204(14) 0.0266(14) 0.0014(11) -0.0062(10) 0.0022(11)
C52 0.0321(16) 0.0390(19) 0.0297(15) 0.0009(13) 0.0090(12) 0.0118(14)
C53 0.053(2) 0.0296(19) 0.055(2) -0.0113(15) -0.0172(17) 0.0216(16)
C54 0.0349(16) 0.0284(16) 0.0242(14) 0.0059(11) 0.0000(12) 0.0085(13)
C55 0.0125(12) 0.0363(17) 0.0174(12) 0.0061(11) -0.0001(9) 0.0050(11)
C56 0.0166(13) 0.0431(18) 0.0167(13) -0.0071(11) -0.0029(10) 0.0001(12)
C57 0.0229(15) 0.042(2) 0.0361(17) -0.0156(14) -0.0030(12) -0.0031(13)
C58 0.0289(17) 0.038(2) 0.050(2) 0.0010(15) -0.0004(14) -0.0136(14)
C59 0.0180(14) 0.0385(18) 0.0268(14) 0.0084(12) 0.0030(11) -0.0075(12)
C60 0.0139(13) 0.0482(19) 0.0168(13) -0.0003(12) 0.0033(10) 0.0052(12)
C61 0.0227(15) 0.049(2) 0.0316(16) 0.0010(14) 0.0037(12) 0.0126(14)
C62 0.0229(15) 0.043(2) 0.0426(18) 0.0148(14) 0.0029(13) 0.0123(14)
C63 0.0260(15) 0.0320(17) 0.0366(16) 0.0094(13) 0.0010(12) 0.0082(13)
C64 0.0191(14) 0.0391(18) 0.0335(16) 0.0114(13) 0.0005(11) 0.0058(12)
C65 0.0208(14) 0.0347(17) 0.0326(16) 0.0112(13) -0.0040(11) 0.0051(12)

loop_
_atom_type_symbol
_atom_type_description
_atom_type_scat_dispersion_real
_atom_type_scat_dispersion_imag
_atom_type_scat_source
C C 0.0033 0.0016 'International Tables Vol C Tables 4.2.6.8 and 6.1.1.4'
H H 0.0000 0.0000 'International Tables Vol C Tables 4.2.6.8 and 6.1.1.4'
N N 0.0061 0.0033 'International Tables Vol C Tables 4.2.6.8 and 6.1.1.4'
B B 0.0013 0.0007 'International Tables Vol C Tables 4.2.6.8 and 6.1.1.4'
Ir Ir -1.4442 7.9887 'International Tables Vol C Tables 4.2.6.8 and 6.1.1.4'

loop_
_geom_angle_atom_site_label_1
_geom_angle_atom_site_label_2
_geom_angle_atom_site_label_3
_geom_angle
_geom_angle_site_symmetry_1
_geom_angle_site_symmetry_3
_geom_angle_publ_flag
C24 Ir1 C25 40.32(10) . . ?
C24 Ir1 N4 91.72(9) . . ?
C25 Ir1 N4 93.28(9) . . ?
C24 Ir1 C29 80.89(10) . . ?
C25 Ir1 C29 96.61(10) . . ?
N4 Ir1 C29 154.35(9) . . ?
C24 Ir1 C28 89.88(10) . . ?
C25 Ir1 C28 79.94(10) . . ?
N4 Ir1 C28 167.43(9) . . ?
C29 Ir1 C28 38.07(10) . . ?
C24 Ir1 N2 163.82(9) . . ?
C25 Ir1 N2 123.53(9) . . ?
N4 Ir1 N2 88.12(7) . . ?
C29 Ir1 N2 105.70(9) . . ?
C28 Ir1 N2 86.90(9) . . ?
N3 B1 N1 104.91(19) . . ?
N3 B1 C15 116.7(2) . . ?
N1 B1 C15 116.2(2) . . ?
N3 B1 H1 106.1 . . ?
N1 B1 H1 106.1 . . ?
C15 B1 H1 106.1 . . ?
C1 N1 C2 106.0(2) . . ?
C1 N1 B1 126.80(19) . . ?
C2 N1 B1 126.5(2) . . ?
C1 N2 C7 115.2(2) . . ?
C1 N2 Ir1 122.09(16) . . ?
C7 N2 Ir1 122.48(16) . . ?
C8 N3 C9 106.1(2) . . ?
C8 N3 B1 125.0(2) . . ?
C9 N3 B1 126.3(2) . . ?
C14 N4 C8 114.3(2) . . ?
C14 N4 Ir1 124.81(16) . . ?
C8 N4 Ir1 120.85(15) . . ?
N2 C1 N1 124.5(2) . . ?
N2 C1 C4 125.3(2) . . ?
N1 C1 C4 110.2(2) . . ?
C3 C2 N1 111.6(2) . . ?
C3 C2 H2 124.2 . . ?
N1 C2 H2 124.2 . . ?
C2 C3 C4 106.5(2) . . ?
C2 C3 H3 126.8 . . ?
C4 C3 H3 126.8 . . ?
C5 C4 C1 117.5(2) . . ?
C5 C4 C3 136.8(2) . . ?
C1 C4 C3 105.7(2) . . ?
C6 C5 C4 117.7(2) . . ?
C6 C5 H5 121.1 . . ?
C4 C5 H5 121.1 . . ?
C5 C6 C7 120.4(2) . . ?
C5 C6 H6 119.8 . . ?
C7 C6 H6 119.8 . . ?
N2 C7 C6 123.8(2) . . ?
N2 C7 H7 118.1 . . ?
C6 C7 H7 118.1 . . ?
N4 C8 N3 125.4(2) . . ?
N4 C8 C11 124.7(2) . . ?
N3 C8 C11 109.9(2) . . ?
C10 C9 N3 111.4(2) . . ?
C10 C9 H9 124.3 . . ?
N3 C9 H9 124.3 . . ?
C9 C10 C11 106.9(2) . . ?
C9 C10 H10 126.5 . . ?
C11 C10 H10 126.5 . . ?
C12 C11 C10 135.9(2) . . ?
C12 C11 C8 118.5(2) . . ?
C10 C11 C8 105.6(2) . . ?
C13 C12 C11 117.4(2) . . ?
C13 C12 H12 121.3 . . ?
C11 C12 H12 121.3 . . ?
C12 C13 C14 120.7(2) . . ?
C12 C13 H13 119.6 . . ?
C14 C13 H13 119.6 . . ?
N4 C14 C13 124.3(2) . . ?
N4 C14 H14 117.9 . . ?
C13 C14 H14 117.9 . . ?
C16 C15 C20 115.8(2) . . ?
C16 C15 B1 122.0(2) . . ?
C20 C15 B1 121.9(2) . . ?
C17 C16 C15 120.8(2) . . ?
C17 C16 C21 115.3(2) . . ?
C15 C16 C21 123.8(2) . . ?
C18 C17 C16 122.5(2) . . ?
C18 C17 H17 118.7 . . ?
C16 C17 H17 118.7 . . ?
C17 C18 C19 117.2(2) . . ?
C17 C18 C22 121.6(2) . . ?
C19 C18 C22 121.0(2) . . ?
C18 C19 C20 122.0(2) . . ?
C18 C19 H19 119.0 . . ?
C20 C19 H19 119.0 . . ?
C19 C20 C15 121.0(2) . . ?
C19 C20 C23 115.7(2) . . ?
C15 C20 C23 123.1(2) . . ?
C16 C21 H21A 109.5 . . ?
C16 C21 H21B 109.5 . . ?
H21A C21 H21B 109.5 . . ?
C16 C21 H21C 109.5 . . ?
H21A C21 H21C 109.5 . . ?
H21B C21 H21C 109.5 . . ?
C18 C22 H22A 109.5 . . ?
C18 C22 H22B 109.5 . . ?
H22A C22 H22B 109.5 . . ?
C18 C22 H22C 109.5 . . ?
H22A C22 H22C 109.5 . . ?
H22B C22 H22C 109.5 . . ?
C20 C23 H23A 109.5 . . ?
C20 C23 H23B 109.5 . . ?
H23A C23 H23B 109.5 . . ?
C20 C23 H23C 109.5 . . ?
H23A C23 H23C 109.5 . . ?
H23B C23 H23C 109.5 . . ?
C25 C24 C31 120.9(2) . . ?
C25 C24 Ir1 69.85(14) . . ?
C31 C24 Ir1 115.81(18) . . ?
C25 C24 H24 114.3 . . ?
C31 C24 H24 114.3 . . ?
Ir1 C24 H24 114.3 . . ?
C24 C25 C26 123.7(2) . . ?
C24 C25 Ir1 69.83(14) . . ?
C26 C25 Ir1 114.81(18) . . ?
C24 C25 H25 113.7 . . ?
C26 C25 H25 113.7 . . ?
Ir1 C25 H25 113.7 . . ?
C27 C26 C25 112.2(2) . . ?
C27 C26 H26A 109.2 . . ?
C25 C26 H26A 109.2 . . ?
C27 C26 H26B 109.2 . . ?
C25 C26 H26B 109.2 . . ?
H26A C26 H26B 107.9 . . ?
C26 C27 C28 111.3(2) . . ?
C26 C27 H27A 109.4 . . ?
C28 C27 H27A 109.4 . . ?
C26 C27 H27B 109.4 . . ?
C28 C27 H27B 109.4 . . ?
H27A C27 H27B 108.0 . . ?
C29 C28 C27 121.9(2) . . ?
C29 C28 Ir1 70.76(15) . . ?
C27 C28 Ir1 115.06(18) . . ?
C29 C28 H28 114.0 . . ?
C27 C28 H28 114.0 . . ?
Ir1 C28 H28 114.0 . . ?
C28 C29 C30 125.4(2) . . ?
C28 C29 Ir1 71.17(15) . . ?
C30 C29 Ir1 110.89(18) . . ?
C28 C29 H29 113.8 . . ?
C30 C29 H29 113.8 . . ?
Ir1 C29 H29 113.8 . . ?
C29 C30 C31 112.6(2) . . ?
C29 C30 H30A 109.1 . . ?
C31 C30 H30A 109.1 . . ?
C29 C30 H30B 109.1 . . ?
C31 C30 H30B 109.1 . . ?
H30A C30 H30B 107.8 . . ?
C30 C31 C24 110.6(2) . . ?
C30 C31 H31A 109.5 . . ?
C24 C31 H31A 109.5 . . ?
C30 C31 H31B 109.5 . . ?
C24 C31 H31B 109.5 . . ?
H31A C31 H31B 108.1 . . ?
C55 Ir2 C56 39.68(11) . . ?
C55 Ir2 C60 82.00(10) . . ?
C56 Ir2 C60 90.23(10) . . ?
C55 Ir2 C59 97.12(10) . . ?
C56 Ir2 C59 79.73(11) . . ?
C60 Ir2 C59 38.69(11) . . ?
C55 Ir2 N6 91.83(8) . . ?
C56 Ir2 N6 90.66(9) . . ?
C60 Ir2 N6 169.16(10) . . ?
C59 Ir2 N6 151.83(10) . . ?
C55 Ir2 N8 174.84(9) . . ?
C56 Ir2 N8 145.13(10) . . ?
C60 Ir2 N8 98.85(9) . . ?
C59 Ir2 N8 86.57(9) . . ?
N6 Ir2 N8 86.52(7) . . ?
N7 B2 N5 104.3(2) . . ?
N7 B2 C46 117.0(2) . . ?
N5 B2 C46 115.7(2) . . ?
N7 B2 H2A 106.4 . . ?
N5 B2 H2A 106.4 . . ?
C46 B2 H2A 106.4 . . ?
C32 N5 C33 106.1(2) . . ?
C32 N5 B2 126.1(2) . . ?
C33 N5 B2 125.9(2) . . ?
C38 N6 C32 115.0(2) . . ?
C38 N6 Ir2 123.05(16) . . ?
C32 N6 Ir2 121.87(16) . . ?
C39 N7 C40 106.0(2) . . ?
C39 N7 B2 126.4(2) . . ?
C40 N7 B2 125.7(2) . . ?
C45 N8 C39 115.3(2) . . ?
C45 N8 Ir2 122.76(18) . . ?
C39 N8 Ir2 121.77(17) . . ?
N6 C32 N5 125.4(2) . . ?
N6 C32 C35 124.5(2) . . ?
N5 C32 C35 110.0(2) . . ?
C34 C33 N5 112.0(2) . . ?
C34 C33 H33 124.0 . . ?
N5 C33 H33 124.0 . . ?
C33 C34 C35 106.3(2) . . ?
C33 C34 H34 126.8 . . ?
C35 C34 H34 126.8 . . ?
C36 C35 C32 118.0(2) . . ?
C36 C35 C34 136.4(2) . . ?
C32 C35 C34 105.6(2) . . ?
C37 C36 C35 117.8(2) . . ?
C37 C36 H36 121.1 . . ?
C35 C36 H36 121.1 . . ?
C38 C37 C36 120.6(2) . . ?
C38 C37 H37 119.7 . . ?
C36 C37 H37 119.7 . . ?
N6 C38 C37 124.0(2) . . ?
N6 C38 H38 118.0 . . ?
C37 C38 H38 118.0 . . ?
N8 C39 N7 125.4(2) . . ?
N8 C39 C42 124.4(2) . . ?
N7 C39 C42 110.2(2) . . ?
C41 C40 N7 111.3(3) . . ?
C41 C40 H40 124.4 . . ?
N7 C40 H40 124.4 . . ?
C40 C41 C42 106.9(2) . . ?
C40 C41 H41 126.5 . . ?
C42 C41 H41 126.5 . . ?
C43 C42 C39 118.0(3) . . ?
C43 C42 C41 136.4(3) . . ?
C39 C42 C41 105.5(2) . . ?
C44 C43 C42 117.9(2) . . ?
C44 C43 H43 121.1 . . ?
C42 C43 H43 121.1 . . ?
C43 C44 C45 120.7(3) . . ?
C43 C44 H44 119.6 . . ?
C45 C44 H44 119.6 . . ?
N8 C45 C44 123.7(3) . . ?
N8 C45 H45 118.1 . . ?
C44 C45 H45 118.1 . . ?
C51 C46 C47 116.3(2) . . ?
C51 C46 B2 121.3(2) . . ?
C47 C46 B2 122.1(2) . . ?
C48 C47 C46 120.2(3) . . ?
C48 C47 C52 116.4(2) . . ?
C46 C47 C52 123.3(2) . . ?
C49 C48 C47 122.8(3) . . ?
C49 C48 H48 118.6 . . ?
C47 C48 H48 118.6 . . ?
C48 C49 C50 117.2(3) . . ?
C48 C49 C53 121.3(3) . . ?
C50 C49 C53 121.5(3) . . ?
C49 C50 C51 122.0(3) . . ?
C49 C50 H50 119.0 . . ?
C51 C50 H50 119.0 . . ?
C50 C51 C46 120.8(2) . . ?
C50 C51 C54 115.8(2) . . ?
C46 C51 C54 123.2(2) . . ?
C47 C52 H52A 109.5 . . ?
C47 C52 H52B 109.5 . . ?
H52A C52 H52B 109.5 . . ?
C47 C52 H52C 109.5 . . ?
H52A C52 H52C 109.5 . . ?
H52B C52 H52C 109.5 . . ?
C49 C53 H53A 109.5 . . ?
C49 C53 H53B 109.5 . . ?
H53A C53 H53B 109.5 . . ?
C49 C53 H53C 109.5 . . ?
H53A C53 H53C 109.5 . . ?
H53B C53 H53C 109.5 . . ?
C51 C54 H54A 109.5 . . ?
C51 C54 H54B 109.5 . . ?
H54A C54 H54B 109.5 . . ?
C51 C54 H54C 109.5 . . ?
H54A C54 H54C 109.5 . . ?
H54B C54 H54C 109.5 . . ?
C56 C55 C62 124.3(2) . . ?
C56 C55 Ir2 71.12(15) . . ?
C62 C55 Ir2 111.85(17) . . ?
C56 C55 H55 114.0 . . ?
C62 C55 H55 114.0 . . ?
Ir2 C55 H55 114.0 . . ?
C55 C56 C57 122.5(3) . . ?
C55 C56 Ir2 69.20(14) . . ?
C57 C56 Ir2 116.13(18) . . ?
C55 C56 H56 113.9 . . ?
C57 C56 H56 113.9 . . ?
Ir2 C56 H56 113.9 . . ?
C58 C57 C56 111.4(2) . . ?
C58 C57 H57A 109.4 . . ?
C56 C57 H57A 109.4 . . ?
C58 C57 H57B 109.4 . . ?
C56 C57 H57B 109.4 . . ?
H57A C57 H57B 108.0 . . ?
C57 C58 C59 112.4(2) . . ?
C57 C58 H58A 109.1 . . ?
C59 C58 H58A 109.1 . . ?
C57 C58 H58B 109.1 . . ?
C59 C58 H58B 109.1 . . ?
H58A C58 H58B 107.9 . . ?
C60 C59 C58 124.8(3) . . ?
C60 C59 Ir2 70.54(15) . . ?
C58 C59 Ir2 113.67(19) . . ?
C60 C59 H59 113.5 . . ?
C58 C59 H59 113.5 . . ?
Ir2 C59 H59 113.5 . . ?
C59 C60 C61 122.6(3) . . ?
C59 C60 Ir2 70.77(15) . . ?
C61 C60 Ir2 112.99(17) . . ?
C59 C60 H60 114.3 . . ?
C61 C60 H60 114.3 . . ?
Ir2 C60 H60 114.3 . . ?
C62 C61 C60 112.7(2) . . ?
C62 C61 H61A 109.0 . . ?
C60 C61 H61A 109.0 . . ?
C62 C61 H61B 109.0 . . ?
C60 C61 H61B 109.0 . . ?
H61A C61 H61B 107.8 . . ?
C55 C62 C61 112.8(2) . . ?
C55 C62 H62A 109.0 . . ?
C61 C62 H62A 109.0 . . ?
C55 C62 H62B 109.0 . . ?
C61 C62 H62B 109.0 . . ?
H62A C62 H62B 107.8 . . ?
C64 C63 H63A 109.5 . . ?
C64 C63 H63B 109.5 . . ?
H63A C63 H63B 109.5 . . ?
C64 C63 H63C 109.5 . . ?
H63A C63 H63C 109.5 . . ?
H63B C63 H63C 109.5 . . ?
C63 C64 C65 112.7(2) . . ?
C63 C64 H64A 109.1 . . ?
C65 C64 H64A 109.1 . . ?
C63 C64 H64B 109.1 . . ?
C65 C64 H64B 109.1 . . ?
H64A C64 H64B 107.8 . . ?
C64 C65 C65 114.0(3) . 2_666 ?
C64 C65 H65A 108.8 . . ?
C65 C65 H65A 108.8 2_666 . ?
C64 C65 H65B 108.8 . . ?
C65 C65 H65B 108.8 2_666 . ?
H65A C65 H65B 107.7 . . ?

loop_
_geom_bond_atom_site_label_1
_geom_bond_atom_site_label_2
_geom_bond_distance
_geom_bond_site_symmetry_2
_geom_bond_publ_flag
Ir1 C24 2.089(2) . ?
Ir1 C25 2.089(2) . ?
Ir1 N4 2.1243(19) . ?
Ir1 C29 2.139(3) . ?
Ir1 C28 2.144(3) . ?
Ir1 N2 2.1906(19) . ?
B1 N3 1.541(3) . ?
B1 N1 1.554(3) . ?
B1 C15 1.605(4) . ?
B1 H1 1.0000 . ?
N1 C1 1.361(3) . ?
N1 C2 1.387(3) . ?
N2 C1 1.344(3) . ?
N2 C7 1.346(3) . ?
N3 C8 1.365(3) . ?
N3 C9 1.387(3) . ?
N4 C14 1.356(3) . ?
N4 C8 1.360(3) . ?
C1 C4 1.420(3) . ?
C2 C3 1.364(4) . ?
C2 H2 0.9500 . ?
C3 C4 1.424(4) . ?
C3 H3 0.9500 . ?
C4 C5 1.394(4) . ?
C5 C6 1.384(4) . ?
C5 H5 0.9500 . ?
C6 C7 1.393(3) . ?
C6 H6 0.9500 . ?
C7 H7 0.9500 . ?
C8 C11 1.421(3) . ?
C9 C10 1.359(3) . ?
C9 H9 0.9500 . ?
C10 C11 1.420(3) . ?
C10 H10 0.9500 . ?
C11 C12 1.387(3) . ?
C12 C13 1.379(3) . ?
C12 H12 0.9500 . ?
C13 C14 1.389(3) . ?
C13 H13 0.9500 . ?
C14 H14 0.9500 . ?
C15 C16 1.418(3) . ?
C15 C20 1.422(3) . ?
C16 C17 1.391(3) . ?
C16 C21 1.518(3) . ?
C17 C18 1.379(4) . ?
C17 H17 0.9500 . ?
C18 C19 1.385(4) . ?
C18 C22 1.512(3) . ?
C19 C20 1.390(3) . ?
C19 H19 0.9500 . ?
C20 C23 1.518(3) . ?
C21 H21A 0.9800 . ?
C21 H21B 0.9800 . ?
C21 H21C 0.9800 . ?
C22 H22A 0.9800 . ?
C22 H22B 0.9800 . ?
C22 H22C 0.9800 . ?
C23 H23A 0.9800 . ?
C23 H23B 0.9800 . ?
C23 H23C 0.9800 . ?
C24 C25 1.440(4) . ?
C24 C31 1.531(3) . ?
C24 H24 1.0000 . ?
C25 C26 1.518(4) . ?
C25 H25 1.0000 . ?
C26 C27 1.516(4) . ?
C26 H26A 0.9900 . ?
C26 H26B 0.9900 . ?
C27 C28 1.529(4) . ?
C27 H27A 0.9900 . ?
C27 H27B 0.9900 . ?
C28 C29 1.397(4) . ?
C28 H28 1.0000 . ?
C29 C30 1.519(4) . ?
C29 H29 1.0000 . ?
C30 C31 1.520(4) . ?
C30 H30A 0.9900 . ?
C30 H30B 0.9900 . ?
C31 H31A 0.9900 . ?
C31 H31B 0.9900 . ?
Ir2 C55 2.086(2) . ?
Ir2 C56 2.112(2) . ?
Ir2 C60 2.124(2) . ?
Ir2 C59 2.127(3) . ?
Ir2 N6 2.1290(19) . ?
Ir2 N8 2.143(2) . ?
B2 N7 1.550(3) . ?
B2 N5 1.551(3) . ?
B2 C46 1.601(4) . ?
B2 H2A 1.0000 . ?
N5 C32 1.362(3) . ?
N5 C33 1.380(3) . ?
N6 C38 1.353(3) . ?
N6 C32 1.354(3) . ?
N7 C39 1.359(3) . ?
N7 C40 1.393(3) . ?
N8 C45 1.346(3) . ?
N8 C39 1.358(3) . ?
C32 C35 1.424(3) . ?
C33 C34 1.363(4) . ?
C33 H33 0.9500 . ?
C34 C35 1.424(4) . ?
C34 H34 0.9500 . ?
C35 C36 1.386(4) . ?
C36 C37 1.384(4) . ?
C36 H36 0.9500 . ?
C37 C38 1.382(3) . ?
C37 H37 0.9500 . ?
C38 H38 0.9500 . ?
C39 C42 1.419(3) . ?
C40 C41 1.357(4) . ?
C40 H40 0.9500 . ?
C41 C42 1.423(4) . ?
C41 H41 0.9500 . ?
C42 C43 1.387(4) . ?
C43 C44 1.377(4) . ?
C43 H43 0.9500 . ?
C44 C45 1.388(4) . ?
C44 H44 0.9500 . ?
C45 H45 0.9500 . ?
C46 C51 1.417(3) . ?
C46 C47 1.424(3) . ?
C47 C48 1.392(4) . ?
C47 C52 1.517(4) . ?
C48 C49 1.383(4) . ?
C48 H48 0.9500 . ?
C49 C50 1.383(4) . ?
C49 C53 1.510(4) . ?
C50 C51 1.396(4) . ?
C50 H50 0.9500 . ?
C51 C54 1.522(4) . ?
C52 H52A 0.9800 . ?
C52 H52B 0.9800 . ?
C52 H52C 0.9800 . ?
C53 H53A 0.9800 . ?
C53 H53B 0.9800 . ?
C53 H53C 0.9800 . ?
C54 H54A 0.9800 . ?
C54 H54B 0.9800 . ?
C54 H54C 0.9800 . ?
C55 C56 1.425(4) . ?
C55 C62 1.513(4) . ?
C55 H55 1.0000 . ?
C56 C57 1.527(4) . ?
C56 H56 1.0000 . ?
C57 C58 1.509(4) . ?
C57 H57A 0.9900 . ?
C57 H57B 0.9900 . ?
C58 C59 1.514(4) . ?
C58 H58A 0.9900 . ?
C58 H58B 0.9900 . ?
C59 C60 1.408(4) . ?
C59 H59 1.0000 . ?
C60 C61 1.519(4) . ?
C60 H60 1.0000 . ?
C61 C62 1.518(4) . ?
C61 H61A 0.9900 . ?
C61 H61B 0.9900 . ?
C62 H62A 0.9900 . ?
C62 H62B 0.9900 . ?
C63 C64 1.520(4) . ?
C63 H63A 0.9800 . ?
C63 H63B 0.9800 . ?
C63 H63C 0.9800 . ?
C64 C65 1.520(4) . ?
C64 H64A 0.9900 . ?
C64 H64B 0.9900 . ?
C65 C65 1.521(6) 2_666 ?
C65 H65A 0.9900 . ?
C65 H65B 0.9900 . ?

loop_
_geom_torsion_atom_site_label_1
_geom_torsion_atom_site_label_2
_geom_torsion_atom_site_label_3
_geom_torsion_atom_site_label_4
_geom_torsion
_geom_torsion_site_symmetry_1
_geom_torsion_site_symmetry_2
_geom_torsion_site_symmetry_3
_geom_torsion_site_symmetry_4
_geom_torsion_publ_flag
N3 B1 N1 C1 -91.6(3) . . . . ?
C15 B1 N1 C1 137.9(2) . . . . ?
N3 B1 N1 C2 78.2(3) . . . . ?
C15 B1 N1 C2 -52.3(3) . . . . ?
C24 Ir1 N2 C1 159.2(3) . . . . ?
C25 Ir1 N2 C1 162.23(18) . . . . ?
N4 Ir1 N2 C1 69.55(18) . . . . ?
C29 Ir1 N2 C1 -88.52(19) . . . . ?
C28 Ir1 N2 C1 -121.99(19) . . . . ?
C24 Ir1 N2 C7 -14.8(4) . . . . ?
C25 Ir1 N2 C7 -11.8(2) . . . . ?
N4 Ir1 N2 C7 -104.50(19) . . . . ?
C29 Ir1 N2 C7 97.4(2) . . . . ?
C28 Ir1 N2 C7 64.0(2) . . . . ?
N1 B1 N3 C8 76.2(3) . . . . ?
C15 B1 N3 C8 -153.6(2) . . . . ?
N1 B1 N3 C9 -83.1(3) . . . . ?
C15 B1 N3 C9 47.1(3) . . . . ?
C24 Ir1 N4 C14 -64.51(19) . . . . ?
C25 Ir1 N4 C14 -24.18(19) . . . . ?
C29 Ir1 N4 C14 -136.9(2) . . . . ?
C28 Ir1 N4 C14 32.7(5) . . . . ?
N2 Ir1 N4 C14 99.30(19) . . . . ?
C24 Ir1 N4 C8 114.38(18) . . . . ?
C25 Ir1 N4 C8 154.71(18) . . . . ?
C29 Ir1 N4 C8 42.0(3) . . . . ?
C28 Ir1 N4 C8 -148.4(4) . . . . ?
N2 Ir1 N4 C8 -81.80(17) . . . . ?
C7 N2 C1 N1 -179.1(2) . . . . ?
Ir1 N2 C1 N1 6.5(3) . . . . ?
C7 N2 C1 C4 2.4(3) . . . . ?
Ir1 N2 C1 C4 -172.09(18) . . . . ?
C2 N1 C1 N2 -176.7(2) . . . . ?
B1 N1 C1 N2 -5.2(4) . . . . ?
C2 N1 C1 C4 2.1(3) . . . . ?
B1 N1 C1 C4 173.6(2) . . . . ?
C1 N1 C2 C3 -1.5(3) . . . . ?
B1 N1 C2 C3 -173.1(2) . . . . ?
N1 C2 C3 C4 0.4(3) . . . . ?
N2 C1 C4 C5 -1.9(4) . . . . ?
N1 C1 C4 C5 179.4(2) . . . . ?
N2 C1 C4 C3 176.9(2) . . . . ?
N1 C1 C4 C3 -1.8(3) . . . . ?
C2 C3 C4 C5 179.3(3) . . . . ?
C2 C3 C4 C1 0.8(3) . . . . ?
C1 C4 C5 C6 0.0(4) . . . . ?
C3 C4 C5 C6 -178.3(3) . . . . ?
C4 C5 C6 C7 1.1(4) . . . . ?
C1 N2 C7 C6 -1.1(4) . . . . ?
Ir1 N2 C7 C6 173.36(19) . . . . ?
C5 C6 C7 N2 -0.6(4) . . . . ?
C14 N4 C8 N3 -178.6(2) . . . . ?
Ir1 N4 C8 N3 2.4(3) . . . . ?
C14 N4 C8 C11 1.2(3) . . . . ?
Ir1 N4 C8 C11 -177.85(17) . . . . ?
C9 N3 C8 N4 178.4(2) . . . . ?
B1 N3 C8 N4 15.7(4) . . . . ?
C9 N3 C8 C11 -1.3(3) . . . . ?
B1 N3 C8 C11 -164.1(2) . . . . ?
C8 N3 C9 C10 1.8(3) . . . . ?
B1 N3 C9 C10 164.2(2) . . . . ?
N3 C9 C10 C11 -1.5(3) . . . . ?
C9 C10 C11 C12 -177.5(3) . . . . ?
C9 C10 C11 C8 0.7(3) . . . . ?
N4 C8 C11 C12 -0.8(3) . . . . ?
N3 C8 C11 C12 178.9(2) . . . . ?
N4 C8 C11 C10 -179.3(2) . . . . ?
N3 C8 C11 C10 0.4(3) . . . . ?
C10 C11 C12 C13 177.8(2) . . . . ?
C8 C11 C12 C13 -0.1(3) . . . . ?
C11 C12 C13 C14 0.6(3) . . . . ?
C8 N4 C14 C13 -0.6(3) . . . . ?
Ir1 N4 C14 C13 178.35(18) . . . . ?
C12 C13 C14 N4 -0.3(4) . . . . ?
N3 B1 C15 C16 -154.4(2) . . . . ?
N1 B1 C15 C16 -29.8(3) . . . . ?
N3 B1 C15 C20 31.9(3) . . . . ?
N1 B1 C15 C20 156.5(2) . . . . ?
C20 C15 C16 C17 -6.1(3) . . . . ?
B1 C15 C16 C17 179.9(2) . . . . ?
C20 C15 C16 C21 169.9(2) . . . . ?
B1 C15 C16 C21 -4.2(4) . . . . ?
C15 C16 C17 C18 -0.1(4) . . . . ?
C21 C16 C17 C18 -176.4(2) . . . . ?
C16 C17 C18 C19 4.1(4) . . . . ?
C16 C17 C18 C22 -179.5(2) . . . . ?
C17 C18 C19 C20 -1.5(4) . . . . ?
C22 C18 C19 C20 -178.0(2) . . . . ?
C18 C19 C20 C15 -4.9(4) . . . . ?
C18 C19 C20 C23 171.4(2) . . . . ?
C16 C15 C20 C19 8.5(3) . . . . ?
B1 C15 C20 C19 -177.4(2) . . . . ?
C16 C15 C20 C23 -167.6(2) . . . . ?
B1 C15 C20 C23 6.5(4) . . . . ?
N4 Ir1 C24 C25 93.04(15) . . . . ?
C29 Ir1 C24 C25 -111.65(16) . . . . ?
C28 Ir1 C24 C25 -74.49(16) . . . . ?
N2 Ir1 C24 C25 3.9(4) . . . . ?
C25 Ir1 C24 C31 115.5(3) . . . . ?
N4 Ir1 C24 C31 -151.45(19) . . . . ?
C29 Ir1 C24 C31 3.85(19) . . . . ?
C28 Ir1 C24 C31 41.0(2) . . . . ?
N2 Ir1 C24 C31 119.4(3) . . . . ?
C31 C24 C25 C26 -1.7(4) . . . . ?
Ir1 C24 C25 C26 107.0(2) . . . . ?
C31 C24 C25 Ir1 -108.7(2) . . . . ?
N4 Ir1 C25 C24 -88.80(15) . . . . ?
C29 Ir1 C25 C24 67.50(16) . . . . ?
C28 Ir1 C25 C24 101.87(16) . . . . ?
N2 Ir1 C25 C24 -178.71(13) . . . . ?
C24 Ir1 C25 C26 -118.8(2) . . . . ?
N4 Ir1 C25 C26 152.39(18) . . . . ?
C29 Ir1 C25 C26 -51.3(2) . . . . ?
C28 Ir1 C25 C26 -16.95(19) . . . . ?
N2 Ir1 C25 C26 62.5(2) . . . . ?
C24 C25 C26 C27 -52.8(3) . . . . ?
Ir1 C25 C26 C27 28.7(3) . . . . ?
C25 C26 C27 C28 -25.5(3) . . . . ?
C26 C27 C28 C29 94.2(3) . . . . ?
C26 C27 C28 Ir1 12.0(3) . . . . ?
C24 Ir1 C28 C29 -75.29(16) . . . . ?
C25 Ir1 C28 C29 -114.58(17) . . . . ?
N4 Ir1 C28 C29 -172.7(3) . . . . ?
N2 Ir1 C28 C29 120.57(16) . . . . ?
C24 Ir1 C28 C27 41.8(2) . . . . ?
C25 Ir1 C28 C27 2.5(2) . . . . ?
N4 Ir1 C28 C27 -55.6(5) . . . . ?
C29 Ir1 C28 C27 117.1(3) . . . . ?
N2 Ir1 C28 C27 -122.4(2) . . . . ?
C27 C28 C29 C30 -5.4(4) . . . . ?
Ir1 C28 C29 C30 102.7(3) . . . . ?
C27 C28 C29 Ir1 -108.1(2) . . . . ?
C24 Ir1 C29 C28 101.60(17) . . . . ?
C25 Ir1 C29 C28 64.34(17) . . . . ?
N4 Ir1 C29 C28 176.32(17) . . . . ?
N2 Ir1 C29 C28 -63.26(16) . . . . ?
C24 Ir1 C29 C30 -20.06(18) . . . . ?
C25 Ir1 C29 C30 -57.3(2) . . . . ?
N4 Ir1 C29 C30 54.7(3) . . . . ?
C28 Ir1 C29 C30 -121.7(3) . . . . ?
N2 Ir1 C29 C30 175.08(17) . . . . ?
C28 C29 C30 C31 -47.9(4) . . . . ?
Ir1 C29 C30 C31 33.4(3) . . . . ?
C29 C30 C31 C24 -30.1(3) . . . . ?
C25 C24 C31 C30 94.1(3) . . . . ?
Ir1 C24 C31 C30 13.1(3) . . . . ?
N7 B2 N5 C32 80.9(3) . . . . ?
C46 B2 N5 C32 -149.1(2) . . . . ?
N7 B2 N5 C33 -80.7(3) . . . . ?
C46 B2 N5 C33 49.3(3) . . . . ?
C55 Ir2 N6 C38 -85.5(2) . . . . ?
C56 Ir2 N6 C38 -45.9(2) . . . . ?
C60 Ir2 N6 C38 -140.5(4) . . . . ?
C59 Ir2 N6 C38 23.3(3) . . . . ?
N8 Ir2 N6 C38 99.36(19) . . . . ?
C55 Ir2 N6 C32 97.62(19) . . . . ?
C56 Ir2 N6 C32 137.29(19) . . . . ?
C60 Ir2 N6 C32 42.6(5) . . . . ?
C59 Ir2 N6 C32 -153.6(2) . . . . ?
N8 Ir2 N6 C32 -77.49(18) . . . . ?
N5 B2 N7 C39 -82.7(3) . . . . ?
C46 B2 N7 C39 148.1(2) . . . . ?
N5 B2 N7 C40 79.2(3) . . . . ?
C46 B2 N7 C40 -50.0(3) . . . . ?
C56 Ir2 N8 C45 -12.6(3) . . . . ?
C60 Ir2 N8 C45 90.7(2) . . . . ?
C59 Ir2 N8 C45 53.9(2) . . . . ?
N6 Ir2 N8 C45 -98.75(19) . . . . ?
C56 Ir2 N8 C39 162.50(18) . . . . ?
C60 Ir2 N8 C39 -94.17(19) . . . . ?
C59 Ir2 N8 C39 -130.98(19) . . . . ?
N6 Ir2 N8 C39 76.35(18) . . . . ?
C38 N6 C32 N5 -178.9(2) . . . . ?
Ir2 N6 C32 N5 -1.8(3) . . . . ?
C38 N6 C32 C35 0.1(3) . . . . ?
Ir2 N6 C32 C35 177.21(17) . . . . ?
C33 N5 C32 N6 177.0(2) . . . . ?
B2 N5 C32 N6 12.4(4) . . . . ?
C33 N5 C32 C35 -2.1(3) . . . . ?
B2 N5 C32 C35 -166.7(2) . . . . ?
C32 N5 C33 C34 2.1(3) . . . . ?
B2 N5 C33 C34 166.8(2) . . . . ?
N5 C33 C34 C35 -1.3(3) . . . . ?
N6 C32 C35 C36 0.9(4) . . . . ?
N5 C32 C35 C36 -180.0(2) . . . . ?
N6 C32 C35 C34 -177.8(2) . . . . ?
N5 C32 C35 C34 1.4(3) . . . . ?
C33 C34 C35 C36 -178.3(3) . . . . ?
C33 C34 C35 C32 0.0(3) . . . . ?
C32 C35 C36 C37 -1.3(3) . . . . ?
C34 C35 C36 C37 176.8(3) . . . . ?
C35 C36 C37 C38 0.8(4) . . . . ?
C32 N6 C38 C37 -0.8(3) . . . . ?
Ir2 N6 C38 C37 -177.80(18) . . . . ?
C36 C37 C38 N6 0.3(4) . . . . ?
C45 N8 C39 N7 177.8(2) . . . . ?
Ir2 N8 C39 N7 2.3(3) . . . . ?
C45 N8 C39 C42 0.5(3) . . . . ?
Ir2 N8 C39 C42 -174.93(18) . . . . ?
C40 N7 C39 N8 -175.5(2) . . . . ?
B2 N7 C39 N8 -10.7(4) . . . . ?
C40 N7 C39 C42 2.1(3) . . . . ?
B2 N7 C39 C42 166.9(2) . . . . ?
C39 N7 C40 C41 -2.2(3) . . . . ?
B2 N7 C40 C41 -167.1(2) . . . . ?
N7 C40 C41 C42 1.4(3) . . . . ?
N8 C39 C42 C43 -0.9(4) . . . . ?
N7 C39 C42 C43 -178.5(2) . . . . ?
N8 C39 C42 C41 176.3(2) . . . . ?
N7 C39 C42 C41 -1.3(3) . . . . ?
C40 C41 C42 C43 176.4(3) . . . . ?
C40 C41 C42 C39 0.0(3) . . . . ?
C39 C42 C43 C44 0.7(4) . . . . ?
C41 C42 C43 C44 -175.4(3) . . . . ?
C42 C43 C44 C45 -0.1(4) . . . . ?
C39 N8 C45 C44 0.1(4) . . . . ?
Ir2 N8 C45 C44 175.5(2) . . . . ?
C43 C44 C45 N8 -0.3(4) . . . . ?
N7 B2 C46 C51 156.6(2) . . . . ?
N5 B2 C46 C51 33.0(3) . . . . ?
N7 B2 C46 C47 -30.1(3) . . . . ?
N5 B2 C46 C47 -153.7(2) . . . . ?
C51 C46 C47 C48 -7.7(4) . . . . ?
B2 C46 C47 C48 178.6(2) . . . . ?
C51 C46 C47 C52 167.7(2) . . . . ?
B2 C46 C47 C52 -6.0(4) . . . . ?
C46 C47 C48 C49 0.6(4) . . . . ?
C52 C47 C48 C49 -175.1(3) . . . . ?
C47 C48 C49 C50 4.9(4) . . . . ?
C47 C48 C49 C53 -176.5(3) . . . . ?
C48 C49 C50 C51 -3.2(4) . . . . ?
C53 C49 C50 C51 178.3(3) . . . . ?
C49 C50 C51 C46 -4.2(4) . . . . ?
C49 C50 C51 C54 171.0(3) . . . . ?
C47 C46 C51 C50 9.4(4) . . . . ?
B2 C46 C51 C50 -176.8(2) . . . . ?
C47 C46 C51 C54 -165.4(2) . . . . ?
B2 C46 C51 C54 8.3(4) . . . . ?
C60 Ir2 C55 C56 -100.12(17) . . . . ?
C59 Ir2 C55 C56 -64.41(17) . . . . ?
N6 Ir2 C55 C56 88.82(15) . . . . ?
C56 Ir2 C55 C62 120.3(3) . . . . ?
C60 Ir2 C55 C62 20.1(2) . . . . ?
C59 Ir2 C55 C62 55.9(2) . . . . ?
N6 Ir2 C55 C62 -150.9(2) . . . . ?
C62 C55 C56 C57 4.4(4) . . . . ?
Ir2 C55 C56 C57 108.5(2) . . . . ?
C62 C55 C56 Ir2 -104.1(2) . . . . ?
C60 Ir2 C56 C55 77.12(16) . . . . ?
C59 Ir2 C56 C55 114.57(17) . . . . ?
N6 Ir2 C56 C55 -92.07(15) . . . . ?
N8 Ir2 C56 C55 -176.93(14) . . . . ?
C55 Ir2 C56 C57 -117.0(3) . . . . ?
C60 Ir2 C56 C57 -39.9(2) . . . . ?
C59 Ir2 C56 C57 -2.4(2) . . . . ?
N6 Ir2 C56 C57 150.9(2) . . . . ?
N8 Ir2 C56 C57 66.1(3) . . . . ?
C55 C56 C57 C58 -93.2(3) . . . . ?
Ir2 C56 C57 C58 -12.2(4) . . . . ?
C56 C57 C58 C59 25.9(4) . . . . ?
C57 C58 C59 C60 53.4(4) . . . . ?
C57 C58 C59 Ir2 -28.7(4) . . . . ?
C55 Ir2 C59 C60 -67.63(17) . . . . ?
C56 Ir2 C59 C60 -103.45(17) . . . . ?
N6 Ir2 C59 C60 -175.19(16) . . . . ?
N8 Ir2 C59 C60 108.75(16) . . . . ?
C55 Ir2 C59 C58 52.7(2) . . . . ?
C56 Ir2 C59 C58 16.9(2) . . . . ?
C60 Ir2 C59 C58 120.4(3) . . . . ?
N6 Ir2 C59 C58 -54.8(3) . . . . ?
N8 Ir2 C59 C58 -130.9(2) . . . . ?
C58 C59 C60 C61 -0.3(4) . . . . ?
Ir2 C59 C60 C61 105.6(2) . . . . ?
C58 C59 C60 Ir2 -105.8(3) . . . . ?
C55 Ir2 C60 C59 112.08(17) . . . . ?
C56 Ir2 C60 C59 73.13(17) . . . . ?
N6 Ir2 C60 C59 167.8(4) . . . . ?
N8 Ir2 C60 C59 -73.07(16) . . . . ?
C55 Ir2 C60 C61 -6.0(2) . . . . ?
C56 Ir2 C60 C61 -45.0(2) . . . . ?
C59 Ir2 C60 C61 -118.1(3) . . . . ?
N6 Ir2 C60 C61 49.7(6) . . . . ?
N8 Ir2 C60 C61 168.8(2) . . . . ?
C59 C60 C61 C62 -90.4(3) . . . . ?
Ir2 C60 C61 C62 -9.2(3) . . . . ?
C56 C55 C62 C61 50.4(4) . . . . ?
Ir2 C55 C62 C61 -31.1(3) . . . . ?
C60 C61 C62 C55 26.1(4) . . . . ?
C63 C64 C65 C65 -170.4(3) . . . 2_666 ?
